data_4343967
loop_
_publ_author_name
'Roth, Torsten'
'Vasilenko, Vladislav'
'Wadepohl, Hubert'
'Wright, Dominic S.'
'Gade, Lutz H.'

_publ_section_title
;
 Structures, Electronics, and Reactivity of Strained Phosphazane Cages: A
 Combined Experimental and Computational Study.
;
_journal_issue 15
_journal_name_full 'Inorganic chemistry'
_journal_page_first 7636
_journal_page_last 7644
_journal_paper_doi 10.1021/acs.inorgchem.5b01292
_journal_volume 54
_journal_year 2015
_chemical_absolute_configuration ad
_chemical_formula_moiety 'C39 H37 N4 P2, C F3 O3 S'
_chemical_formula_sum 'C40 H37 F3 N4 O3 P2 S'
_chemical_formula_weight 772.73
_space_group_crystal_system orthorhombic
_space_group_IT_number 19
_space_group_name_Hall 'P 2ac 2ab'
_space_group_name_H-M_alt 'P 21 21 21'
_symmetry_cell_setting orthorhombic
_symmetry_Int_Tables_number 19
_symmetry_space_group_name_Hall 'P 2ac 2ab'
_symmetry_space_group_name_H-M 'P 21 21 21'
_atom_sites_solution_hydrogens mixed
_atom_sites_solution_primary iterative
_atom_sites_solution_secondary difmap
_audit_block_code ga_tro128
_audit_creation_date 2015-05-18
_audit_creation_method
;
Olex2 1.2
(compiled 2015.01.26 svn.r3151 for OlexSys, GUI svn.r4998)
;
_audit_update_record '18.05.2015 16:25:42 CEST UTC+02:00  encif 1.32'
_cell_angle_alpha 90
_cell_angle_beta 90
_cell_angle_gamma 90
_cell_formula_units_Z 4
_cell_length_a 10.467(6)
_cell_length_b 17.866(10)
_cell_length_c 19.990(12)
_cell_measurement_reflns_used 8005
_cell_measurement_temperature 100(2)
_cell_measurement_theta_max 31.37
_cell_measurement_theta_min 2.26
_cell_volume 3738(4)
_computing_cell_refinement
;
SAINT (see _computing_data_reduction). Includes estimated systematic errors
 of the unit cell constants from Monte Carlo simulations.
;
_computing_data_collection 'SMART-5.631 (Bruker AXS, 2003)'
_computing_data_reduction 'SAINT V8.34A (Bruker AXS, 1997-2013),SADABS-2014_5 (Sheldrick and Bruker AXS, 1997-2014)'
_computing_molecular_graphics 'Olex2 (Dolomanov et al., 2009)'
_computing_publication_material 'encif (Wadepohl, 2009-14); encifer 1.5 (CCDC, 2014)'
_computing_structure_refinement 'ShelXL (Sheldrick, 2008)'
_computing_structure_solution 'SUPERFLIP (Palatinus, 2007-2009)'
_diffrn_ambient_environment 'perfluoro polyether oil / N~2~'
_diffrn_ambient_temperature 100(1)
_diffrn_detector 'CCD plate'
_diffrn_detector_area_resol_mean 8.19
_diffrn_detector_type CCD-PXL-KAF2
_diffrn_measured_fraction_theta_full 1.000
_diffrn_measured_fraction_theta_max 1.000
_diffrn_measurement_device 'three-circle diffractometer'
_diffrn_measurement_device_type 'Bruker AXS Smart 1000'
_diffrn_measurement_method '\f- and \w-scans'
_diffrn_measurement_specimen_support 'polyimid foil'
_diffrn_radiation_monochromator graphite
_diffrn_radiation_probe x-ray
_diffrn_radiation_type MoK\a
_diffrn_radiation_wavelength 0.71073
_diffrn_reflns_av_R_equivalents 0.0560
_diffrn_reflns_av_unetI/netI 0.0331
_diffrn_reflns_laue_measured_fraction_full 1.000
_diffrn_reflns_laue_measured_fraction_max 1.000
_diffrn_reflns_limit_h_max 15
_diffrn_reflns_limit_h_min -15
_diffrn_reflns_limit_k_max 25
_diffrn_reflns_limit_k_min -25
_diffrn_reflns_limit_l_max 28
_diffrn_reflns_limit_l_min -28
_diffrn_reflns_number 93087
_diffrn_reflns_point_group_measured_fraction_full 1.000
_diffrn_reflns_point_group_measured_fraction_max 1.000
_diffrn_reflns_theta_full 25.242
_diffrn_reflns_theta_max 30.998
_diffrn_reflns_theta_min 1.529
_diffrn_source 'sealed X-Ray tube (Mo)'
_diffrn_source_type 'fine focus tube'
_diffrn_standards_number 0
_exptl_absorpt_coefficient_mu 0.232
_exptl_absorpt_correction_T_max 0.7464
_exptl_absorpt_correction_T_min 0.6369
_exptl_absorpt_correction_type multi-scan
_exptl_absorpt_process_details
;
multi-scan from symmetry-related measurements (Blessing 1995)
SADABS (see _computing_data_reduction)
;
_exptl_crystal_colour colourless
_exptl_crystal_density_diffrn 1.373
_exptl_crystal_description block
_exptl_crystal_F_000 1608
_exptl_crystal_size_max 0.430
_exptl_crystal_size_mid 0.200
_exptl_crystal_size_min 0.150
_refine_diff_density_max 0.661
_refine_diff_density_min -0.517
_refine_diff_density_rms 0.056
_refine_ls_abs_structure_details
;
 Flack x determined using 4235 quotients [(I+)-(I-)]/[(I+)+(I-)]
 (Parsons, Flack and Wagner, Acta Cryst. B69 (2013) 249-259).
;
_refine_ls_abs_structure_Flack -0.003(19)
_refine_ls_extinction_method none
_refine_ls_goodness_of_fit_ref 1.046
_refine_ls_hydrogen_treatment mixed
_refine_ls_matrix_type full
_refine_ls_number_parameters 576
_refine_ls_number_reflns 11888
_refine_ls_number_restraints 247
_refine_ls_restrained_S_all 1.064
_refine_ls_R_factor_all 0.0528
_refine_ls_R_factor_gt 0.0412
_refine_ls_shift/su_max 0.001
_refine_ls_shift/su_mean 0.000
_refine_ls_structure_factor_coef Fsqd
_refine_ls_weighting_details 'w=1/[\s^2^(Fo^2^)+(0.0533P)^2^+1.0417P] where P=(Fo^2^+2Fc^2^)/3'
_refine_ls_weighting_scheme calc
_refine_ls_wR_factor_gt 0.0970
_refine_ls_wR_factor_ref 0.1044
_reflns_Friedel_coverage 0.817
_reflns_friedel_fraction_full 1.000
_reflns_friedel_fraction_max 1.000
_reflns_number_gt 10363
_reflns_number_total 11888
_reflns_threshold_expression 'I > 2\s(I)'
_cod_data_source_file ic5b01292_si_003.cif
_cod_data_source_block ga_tro128
_cod_depositor_comments 'Adding full bibliography for 4343960--4343970.cif.'
_cod_database_code 4343967
_audit_block_refno 2394
_audit_block_usercomment trvvsi
_shelx_space_group_comment
;
The symmetry employed for this shelxl refinement is uniquely defined
by the following loop, which should always be used as a source of
symmetry information in preference to the above space-group names.
They are only intended as comments.
;
_shelx_estimated_absorpt_t_max 0.966
_shelx_estimated_absorpt_t_min 0.907
_shelxl_version_number 2014/7
_olex2_refinement_description
;
1. Fixed Uiso
 At 1.2 times of:
  All C(H) groups, All C(H,H) groups
 At 1.5 times of:
  All C(H,H,H) groups
2. Restrained distances
 C50-F1 \\sim C50-F2 \\sim C50-F3
 with sigma of 0.02
 F1-F2 \\sim F1-F3 \\sim F2-F3
 with sigma of 0.02
 S-O1 \\sim S-O2 \\sim S-O3
 with sigma of 0.02
 O1-O2 \\sim O1-O3 \\sim O2-O3
 with sigma of 0.02
 C28-C29A \\sim C28-C29B
 with sigma of 0.005
3. Rigid body (RIGU) restrains
 S, O1, O2, O3, C50, F1, F2, F3
 with sigma for 1-2 distances of 0.004 and sigma for 1-3 distances of 0.004
 C28, C29A, C30A, C31A, C32A, C33A, C34A, C35A, C36A, C37A, C38A, C39, C29B,
 C30B, C31B, C32B, C33B, C34B, C35B, C36B, C37B, C38B
 with sigma for 1-2 distances of 0.004 and sigma for 1-3 distances of 0.004
4. Others
 Sof(H28A)=Sof(C29B)=Sof(C30B)=Sof(H30B)=Sof(C31B)=Sof(H31B)=Sof(C32B)=
 Sof(C33B)=Sof(H33B)=Sof(C34B)=Sof(H34B)=Sof(C35B)=Sof(H35B)=Sof(C36B)=
 Sof(H36B)=Sof(C37B)=Sof(C38B)=Sof(H38B)=1-FVAR(1)
 Sof(H28)=Sof(C29A)=Sof(C30A)=Sof(H30A)=Sof(C31A)=Sof(C32A)=Sof(H32A)=
 Sof(C33A)=Sof(H33A)=Sof(C34A)=Sof(H34A)=Sof(C35A)=Sof(H35A)=Sof(C36A)=
 Sof(C37A)=Sof(H37A)=Sof(C38A)=Sof(H38A)=FVAR(1)
5.a Ternary CH refined with riding coordinates:
 C16(H16), C28(H28), C28(H28A)
5.b Aromatic/amide H refined with riding coordinates:
 C4(H4), C5(H5), C6(H6), C7(H7), C11(H11), C12(H12), C13(H13), C14(H14),
 C18(H18), C19(H19), C21(H21), C22(H22), C23(H23), C24(H24), C26(H26),
 C30A(H30A), C32A(H32A), C33A(H33A), C34A(H34A), C35A(H35A), C37A(H37A),
 C38A(H38A), C30B(H30B), C31B(H31B), C33B(H33B), C34B(H34B), C35B(H35B),
 C36B(H36B), C38B(H38B)
5.c Idealised Me refined as rotating group:
 C8(H8A,H8B,H8C), C15(H15A,H15B,H15C), C27(H27A,H27B,H27C), C39(H39A,H39B,H39C)
;
_olex2_submission_special_instructions 'No special instructions were received'

loop_
_symmetry_equiv_pos_as_xyz
'x, y, z'
'-x+1/2, -y, z+1/2'
'x+1/2, -y+1/2, -z'
'-x, y+1/2, -z+1/2'

loop_
_atom_site_label
_atom_site_type_symbol
_atom_site_fract_x
_atom_site_fract_y
_atom_site_fract_z
_atom_site_U_iso_or_equiv
_atom_site_adp_type
_atom_site_occupancy
_atom_site_site_symmetry_order
_atom_site_calc_flag
_atom_site_refinement_flags_posn
_atom_site_refinement_flags_adp
_atom_site_refinement_flags_occupancy
_atom_site_disorder_assembly
_atom_site_disorder_group
P1 P 0.80679(5) 0.41138(3) 0.39834(3) 0.01832(11) Uani 1 1 d . . . . .
P2 P 0.78859(5) 0.41853(3) 0.27238(3) 0.01859(11) Uani 1 1 d . . . . .
N1 N 0.90524(17) 0.40726(11) 0.33084(9) 0.0193(3) Uani 1 1 d . . . . .
N2 N 0.69614(17) 0.38822(10) 0.33791(9) 0.0186(3) Uani 1 1 d . . . . .
N3 N 0.77249(18) 0.51064(10) 0.39969(9) 0.0194(3) Uani 1 1 d . . . . .
N4 N 0.76312(19) 0.51827(10) 0.28319(9) 0.0193(4) Uani 1 1 d . . . . .
C1 C 0.7522(2) 0.54843(12) 0.34349(11) 0.0202(4) Uani 1 1 d . . . . .
H1 H 0.734(3) 0.6009(16) 0.3462(14) 0.024 Uiso 1 1 d R . . . .
C2 C 0.7316(2) 0.54408(12) 0.46231(10) 0.0201(4) Uani 1 1 d . . . . .
C3 C 0.8157(2) 0.54785(14) 0.51594(11) 0.0248(5) Uani 1 1 d . . . . .
C4 C 0.7691(3) 0.58014(14) 0.57489(11) 0.0276(5) Uani 1 1 d . . . . .
H4 H 0.8239 0.5837 0.6127 0.033 Uiso 1 1 calc R . . . .
C5 C 0.6451(3) 0.60703(14) 0.57957(12) 0.0276(5) Uani 1 1 d . . . . .
H5 H 0.6161 0.6286 0.6203 0.033 Uiso 1 1 calc R . . . .
C6 C 0.5638(2) 0.60261(14) 0.52547(13) 0.0269(5) Uani 1 1 d . . . . .
H6 H 0.4790 0.6212 0.5286 0.032 Uiso 1 1 calc R . . . .
C7 C 0.6073(2) 0.57069(13) 0.46631(12) 0.0229(4) Uani 1 1 d . . . . .
H7 H 0.5520 0.5671 0.4287 0.027 Uiso 1 1 calc R . . . .
C8 C 0.9510(3) 0.52033(19) 0.51223(14) 0.0365(6) Uani 1 1 d . . . . .
H8A H 0.9518 0.4655 0.5142 0.055 Uiso 1 1 calc GR . . . .
H8B H 0.9998 0.5405 0.5500 0.055 Uiso 1 1 calc GR . . . .
H8C H 0.9897 0.5370 0.4702 0.055 Uiso 1 1 calc GR . . . .
C9 C 0.7329(2) 0.56418(12) 0.22518(11) 0.0205(4) Uani 1 1 d . . . . .
C10 C 0.8259(2) 0.57514(14) 0.17685(11) 0.0233(4) Uani 1 1 d . . . . .
C11 C 0.7916(3) 0.61878(15) 0.12125(13) 0.0312(5) Uani 1 1 d . . . . .
H11 H 0.8517 0.6263 0.0863 0.037 Uiso 1 1 calc R . . . .
C12 C 0.6720(3) 0.65084(17) 0.11653(15) 0.0365(6) Uani 1 1 d . . . . .
H12 H 0.6514 0.6810 0.0789 0.044 Uiso 1 1 calc R . . . .
C13 C 0.5820(3) 0.63964(16) 0.16589(15) 0.0343(6) Uani 1 1 d . . . . .
H13 H 0.5002 0.6624 0.1625 0.041 Uiso 1 1 calc R . . . .
C14 C 0.6112(2) 0.59512(15) 0.22047(13) 0.0271(5) Uani 1 1 d . . . . .
H14 H 0.5492 0.5858 0.2542 0.033 Uiso 1 1 calc R . . . .
C15 C 0.9576(2) 0.54336(16) 0.18317(13) 0.0290(5) Uani 1 1 d . . . . .
H15A H 1.0000 0.5652 0.2223 0.044 Uiso 1 1 calc GR . . . .
H15B H 1.0068 0.5551 0.1428 0.044 Uiso 1 1 calc GR . . . .
H15C H 0.9522 0.4889 0.1885 0.044 Uiso 1 1 calc GR . . . .
C16 C 0.5575(2) 0.40120(13) 0.34340(11) 0.0214(4) Uani 1 1 d . . . . .
H16 H 0.5407 0.4562 0.3402 0.026 Uiso 1 1 calc R . . . .
C17 C 0.5104(2) 0.37342(13) 0.41028(12) 0.0210(4) Uani 1 1 d . . . . .
C18 C 0.5501(2) 0.30302(13) 0.43555(13) 0.0239(5) Uani 1 1 d . . . . .
H18 H 0.6095 0.2738 0.4109 0.029 Uiso 1 1 calc R . . . .
C19 C 0.5038(2) 0.27680(14) 0.49509(13) 0.0266(5) Uani 1 1 d . . . . .
H19 H 0.5318 0.2296 0.5114 0.032 Uiso 1 1 calc R . . . .
C20 C 0.4143(2) 0.31926(14) 0.53283(13) 0.0255(5) Uani 1 1 d . . . . .
C21 C 0.3659(3) 0.29486(15) 0.59514(14) 0.0328(6) Uani 1 1 d . . . . .
H21 H 0.3924 0.2479 0.6127 0.039 Uiso 1 1 calc R . . . .
C22 C 0.2814(3) 0.33800(16) 0.63060(14) 0.0351(6) Uani 1 1 d . . . . .
H22 H 0.2503 0.3210 0.6726 0.042 Uiso 1 1 calc R . . . .
C23 C 0.2407(2) 0.40703(17) 0.60512(14) 0.0337(6) Uani 1 1 d . . . . .
H23 H 0.1815 0.4363 0.6298 0.040 Uiso 1 1 calc R . . . .
C24 C 0.2856(2) 0.43294(15) 0.54476(13) 0.0283(5) Uani 1 1 d . . . . .
H24 H 0.2571 0.4798 0.5279 0.034 Uiso 1 1 calc R . . . .
C25 C 0.3746(2) 0.38951(14) 0.50775(12) 0.0232(4) Uani 1 1 d . . . . .
C26 C 0.4247(2) 0.41543(14) 0.44618(11) 0.0216(4) Uani 1 1 d . . . . .
H26 H 0.3985 0.4628 0.4294 0.026 Uiso 1 1 calc R . . . .
C27 C 0.4913(2) 0.36198(18) 0.28510(13) 0.0328(6) Uani 1 1 d . . . . .
H27A H 0.5298 0.3784 0.2429 0.049 Uiso 1 1 calc GR . . . .
H27B H 0.4002 0.3746 0.2852 0.049 Uiso 1 1 calc GR . . . .
H27C H 0.5015 0.3077 0.2897 0.049 Uiso 1 1 calc GR . . . .
C28 C 1.0441(2) 0.41469(16) 0.32200(11) 0.0258(5) Uani 1 1 d D U . . .
H28 H 1.0695 0.4676 0.3125 0.031 Uiso 0.569(4) 1 calc R . P A 1
H28A H 1.0613 0.4697 0.3226 0.031 Uiso 0.431(4) 1 calc R . P A 2
C29A C 1.0729(5) 0.3622(3) 0.2618(2) 0.0189(10) Uani 0.569(4) 1 d D U P A 1
C30A C 1.1610(4) 0.3859(3) 0.2141(2) 0.0196(8) Uani 0.569(4) 1 d . U P A 1
H30A H 1.2010 0.4332 0.2197 0.023 Uiso 0.569(4) 1 calc R . P A 1
C31A C 1.1933(8) 0.3419(4) 0.1575(3) 0.0220(12) Uani 0.569(4) 1 d . U P A 1
C32A C 1.2819(5) 0.3653(3) 0.1090(2) 0.0327(10) Uani 0.569(4) 1 d . U P A 1
H32A H 1.3261 0.4113 0.1149 0.039 Uiso 0.569(4) 1 calc R . P A 1
C33A C 1.3055(6) 0.3228(3) 0.0536(2) 0.0412(13) Uani 0.569(4) 1 d . U P A 1
H33A H 1.3654 0.3397 0.0213 0.049 Uiso 0.569(4) 1 calc R . P A 1
C34A C 1.2422(8) 0.2547(4) 0.0440(3) 0.0402(14) Uani 0.569(4) 1 d . U P A 1
H34A H 1.2603 0.2256 0.0054 0.048 Uiso 0.569(4) 1 calc R . P A 1
C35A C 1.1547(6) 0.2295(3) 0.0893(3) 0.0331(12) Uani 0.569(4) 1 d . U P A 1
H35A H 1.1107 0.1838 0.0818 0.040 Uiso 0.569(4) 1 calc R . P A 1
C36A C 1.1299(4) 0.2723(3) 0.1481(3) 0.0228(9) Uani 0.569(4) 1 d . U P A 1
C37A C 1.0417(4) 0.2474(2) 0.1965(2) 0.0262(9) Uani 0.569(4) 1 d . U P A 1
H37A H 1.0006 0.2004 0.1912 0.031 Uiso 0.569(4) 1 calc R . P A 1
C38A C 1.0150(5) 0.2908(3) 0.2512(2) 0.0231(9) Uani 0.569(4) 1 d . U P A 1
H38A H 0.9556 0.2728 0.2833 0.028 Uiso 0.569(4) 1 calc R . P A 1
C39 C 1.1133(2) 0.38353(18) 0.38288(12) 0.0327(6) Uani 1 1 d . U . . .
H39A H 1.0830 0.4092 0.4232 0.049 Uiso 1 1 calc GR . . . .
H39B H 1.2054 0.3916 0.3779 0.049 Uiso 1 1 calc GR . . . .
H39C H 1.0960 0.3298 0.3867 0.049 Uiso 1 1 calc GR . . . .
C29B C 1.0974(7) 0.3870(4) 0.2558(3) 0.0194(14) Uani 0.431(4) 1 d D U P A 2
C30B C 1.1886(5) 0.4276(3) 0.2208(3) 0.0216(10) Uani 0.431(4) 1 d . U P A 2
H30B H 1.2166 0.4750 0.2365 0.026 Uiso 0.431(4) 1 calc R . P A 2
C31B C 1.2376(5) 0.3977(3) 0.1630(3) 0.0252(12) Uani 0.431(4) 1 d . U P A 2
H31B H 1.3022 0.4238 0.1391 0.030 Uiso 0.431(4) 1 calc R . P A 2
C32B C 1.1916(10) 0.3275(5) 0.1386(4) 0.0212(16) Uani 0.431(4) 1 d . U P A 2
C33B C 1.2341(6) 0.2976(3) 0.0760(3) 0.0283(13) Uani 0.431(4) 1 d . U P A 2
H33B H 1.2969 0.3233 0.0506 0.034 Uiso 0.431(4) 1 calc R . P A 2
C34B C 1.1847(8) 0.2327(5) 0.0534(4) 0.0321(15) Uani 0.431(4) 1 d . U P A 2
H34B H 1.2121 0.2135 0.0114 0.039 Uiso 0.431(4) 1 calc R . P A 2
C35B C 1.0922(7) 0.1924(4) 0.0912(3) 0.0292(13) Uani 0.431(4) 1 d . U P A 2
H35B H 1.0582 0.1468 0.0744 0.035 Uiso 0.431(4) 1 calc R . P A 2
C36B C 1.0522(6) 0.2195(3) 0.1517(3) 0.0257(12) Uani 0.431(4) 1 d . U P A 2
H36B H 0.9920 0.1919 0.1773 0.031 Uiso 0.431(4) 1 calc R . P A 2
C37B C 1.0991(5) 0.2877(3) 0.1764(3) 0.0189(11) Uani 0.431(4) 1 d . U P A 2
C38B C 1.0538(6) 0.3196(4) 0.2365(3) 0.0198(11) Uani 0.431(4) 1 d . U P A 2
H38B H 0.9929 0.2937 0.2631 0.024 Uiso 0.431(4) 1 calc R . P A 2
S S 0.26887(7) 0.59389(4) 0.35151(4) 0.03678(16) Uani 1 1 d D U . . .
F1 F 0.2449(2) 0.73694(11) 0.37597(13) 0.0680(7) Uani 1 1 d D U . . .
F2 F 0.4307(3) 0.69632(14) 0.38824(18) 0.0869(10) Uani 1 1 d D U . . .
F3 F 0.3558(5) 0.71094(14) 0.29058(13) 0.1107(14) Uani 1 1 d D U . . .
O1 O 0.2428(4) 0.57923(16) 0.42013(16) 0.0861(12) Uani 1 1 d D U . . .
O2 O 0.3743(3) 0.55162(13) 0.32715(14) 0.0558(7) Uani 1 1 d D U . . .
O3 O 0.1621(4) 0.59751(16) 0.3087(3) 0.1234(19) Uani 1 1 d D U . . .
C50 C 0.3280(3) 0.68896(17) 0.35166(16) 0.0410(7) Uani 1 1 d D U . . .

loop_
_atom_site_aniso_label
_atom_site_aniso_U_11
_atom_site_aniso_U_22
_atom_site_aniso_U_33
_atom_site_aniso_U_23
_atom_site_aniso_U_13
_atom_site_aniso_U_12
P1 0.0168(2) 0.0238(2) 0.0144(2) -0.0009(2) 0.00041(19) 0.0014(2)
P2 0.0169(2) 0.0247(3) 0.0142(2) -0.0028(2) 0.00024(19) 0.0019(2)
N1 0.0153(7) 0.0294(9) 0.0131(8) -0.0004(7) 0.0001(6) 0.0029(7)
N2 0.0157(8) 0.0234(8) 0.0167(8) -0.0020(7) -0.0010(7) 0.0001(7)
N3 0.0211(9) 0.0233(8) 0.0138(8) -0.0030(7) 0.0008(7) -0.0005(7)
N4 0.0202(9) 0.0234(8) 0.0144(8) -0.0008(6) -0.0002(7) 0.0013(7)
C1 0.0202(10) 0.0229(10) 0.0175(10) -0.0016(8) 0.0016(8) -0.0005(8)
C2 0.0245(11) 0.0216(9) 0.0143(9) -0.0035(7) 0.0037(8) -0.0024(8)
C3 0.0278(12) 0.0302(11) 0.0165(10) -0.0023(8) 0.0020(9) -0.0008(9)
C4 0.0358(13) 0.0315(11) 0.0155(9) -0.0025(9) 0.0012(9) -0.0005(10)
C5 0.0377(14) 0.0262(11) 0.0189(10) -0.0028(8) 0.0094(10) -0.0020(10)
C6 0.0270(12) 0.0261(11) 0.0275(12) -0.0014(9) 0.0078(9) 0.0021(9)
C7 0.0232(11) 0.0236(10) 0.0218(10) -0.0035(8) 0.0022(8) -0.0006(8)
C8 0.0272(13) 0.0573(18) 0.0249(13) -0.0114(12) -0.0052(10) 0.0064(12)
C9 0.0212(10) 0.0242(9) 0.0160(9) 0.0009(8) -0.0031(8) 0.0004(8)
C10 0.0204(10) 0.0281(11) 0.0213(10) 0.0012(8) -0.0013(8) -0.0016(8)
C11 0.0310(13) 0.0382(13) 0.0245(11) 0.0089(10) 0.0006(10) -0.0020(11)
C12 0.0372(15) 0.0412(15) 0.0310(14) 0.0109(11) -0.0095(12) 0.0048(12)
C13 0.0257(12) 0.0381(14) 0.0390(15) 0.0049(12) -0.0081(11) 0.0073(10)
C14 0.0203(10) 0.0336(12) 0.0274(11) -0.0007(10) -0.0017(9) 0.0040(9)
C15 0.0219(11) 0.0388(13) 0.0265(12) 0.0052(10) 0.0037(9) 0.0007(10)
C16 0.0150(9) 0.0277(11) 0.0217(10) -0.0016(8) -0.0022(8) 0.0025(8)
C17 0.0152(9) 0.0244(10) 0.0233(11) -0.0034(8) -0.0001(8) -0.0025(8)
C18 0.0224(11) 0.0219(10) 0.0274(12) -0.0045(9) 0.0031(9) -0.0026(8)
C19 0.0284(12) 0.0203(10) 0.0310(12) -0.0013(9) 0.0037(10) -0.0029(9)
C20 0.0216(10) 0.0279(11) 0.0268(12) -0.0047(9) 0.0034(9) -0.0095(9)
C21 0.0329(14) 0.0327(13) 0.0329(14) 0.0012(10) 0.0092(11) -0.0119(11)
C22 0.0304(13) 0.0432(14) 0.0316(13) -0.0032(11) 0.0124(11) -0.0143(12)
C23 0.0226(11) 0.0461(15) 0.0325(13) -0.0096(12) 0.0074(10) -0.0062(11)
C24 0.0174(10) 0.0361(13) 0.0312(12) -0.0069(10) 0.0031(9) -0.0026(9)
C25 0.0139(9) 0.0312(11) 0.0244(11) -0.0050(9) 0.0010(8) -0.0047(8)
C26 0.0151(9) 0.0259(10) 0.0237(10) -0.0023(9) -0.0007(7) -0.0004(8)
C27 0.0199(11) 0.0544(17) 0.0241(13) -0.0064(11) -0.0043(9) 0.0010(11)
C28 0.0150(9) 0.0442(13) 0.0184(10) -0.0005(10) 0.0016(7) 0.0022(10)
C29A 0.009(2) 0.033(3) 0.0147(19) 0.008(2) 0.0064(14) -0.0002(18)
C30A 0.0151(17) 0.024(2) 0.0194(18) 0.0020(14) -0.0011(13) 0.0002(15)
C31A 0.022(2) 0.025(3) 0.019(3) 0.0005(19) -0.001(2) 0.0060(19)
C32A 0.031(2) 0.038(2) 0.029(2) 0.0068(17) 0.0108(19) 0.0090(19)
C33A 0.050(3) 0.049(3) 0.025(2) 0.0062(19) 0.017(2) 0.017(2)
C34A 0.056(4) 0.044(3) 0.020(2) -0.001(2) 0.006(2) 0.023(3)
C35A 0.044(3) 0.030(2) 0.025(2) -0.0037(19) -0.002(2) 0.016(2)
C36A 0.022(2) 0.026(2) 0.020(2) -0.0019(16) -0.0020(16) 0.0095(16)
C37A 0.025(2) 0.0240(19) 0.030(2) -0.0029(16) -0.0023(17) -0.0010(16)
C38A 0.0182(19) 0.026(2) 0.025(2) -0.0010(16) 0.0029(16) -0.0019(17)
C39 0.0200(11) 0.0581(17) 0.0200(11) -0.0034(11) -0.0018(9) 0.0079(11)
C29B 0.009(3) 0.033(3) 0.016(3) 0.009(2) 0.0042(18) 0.003(2)
C30B 0.015(2) 0.026(3) 0.024(2) 0.0014(19) 0.0043(19) -0.002(2)
C31B 0.019(2) 0.031(3) 0.025(2) 0.003(2) 0.008(2) 0.0006(19)
C32B 0.016(3) 0.027(3) 0.020(4) -0.003(2) -0.002(3) 0.007(2)
C33B 0.031(3) 0.034(3) 0.020(2) 0.002(2) 0.006(2) 0.013(2)
C34B 0.035(4) 0.038(4) 0.023(3) -0.001(3) 0.007(3) 0.014(3)
C35B 0.033(3) 0.024(3) 0.030(3) -0.012(2) -0.002(2) 0.006(2)
C36B 0.022(2) 0.028(3) 0.026(3) -0.008(2) 0.001(2) 0.002(2)
C37B 0.014(2) 0.026(2) 0.017(2) -0.0017(19) -0.0019(19) 0.0062(19)
C38B 0.015(2) 0.023(3) 0.021(3) 0.001(2) 0.001(2) -0.002(2)
S 0.0286(3) 0.0294(3) 0.0523(4) -0.0022(3) -0.0036(3) 0.0091(3)
F1 0.0711(16) 0.0389(10) 0.0941(18) -0.0226(11) -0.0180(14) 0.0178(10)
F2 0.0600(15) 0.0523(13) 0.148(3) 0.0085(15) -0.0492(17) -0.0079(11)
F3 0.226(4) 0.0512(14) 0.0546(15) 0.0132(11) 0.029(2) -0.018(2)
O1 0.119(3) 0.0483(15) 0.091(2) 0.0084(15) 0.070(2) 0.0064(17)
O2 0.0626(16) 0.0409(12) 0.0640(16) 0.0040(11) 0.0256(13) 0.0167(11)
O3 0.105(3) 0.0385(15) 0.226(5) -0.023(2) -0.118(3) 0.0182(16)
C50 0.0495(17) 0.0343(13) 0.0392(15) 0.0015(12) -0.0058(13) 0.0044(12)

loop_
_atom_type_symbol
_atom_type_description
_atom_type_scat_dispersion_real
_atom_type_scat_dispersion_imag
_atom_type_scat_source
C C 0.0033 0.0016 'International Tables Vol C Tables 4.2.6.8 and 6.1.1.4'
H H 0.0000 0.0000 'International Tables Vol C Tables 4.2.6.8 and 6.1.1.4'
F F 0.0171 0.0103 'International Tables Vol C Tables 4.2.6.8 and 6.1.1.4'
N N 0.0061 0.0033 'International Tables Vol C Tables 4.2.6.8 and 6.1.1.4'
O O 0.0106 0.0060 'International Tables Vol C Tables 4.2.6.8 and 6.1.1.4'
P P 0.1023 0.0942 'International Tables Vol C Tables 4.2.6.8 and 6.1.1.4'
S S 0.1246 0.1234 'International Tables Vol C Tables 4.2.6.8 and 6.1.1.4'

loop_
_geom_angle_atom_site_label_1
_geom_angle_atom_site_label_2
_geom_angle_atom_site_label_3
_geom_angle
N1 P1 P2 42.03(7)
N1 P1 N2 80.83(10)
N1 P1 N3 100.06(9)
N2 P1 P2 42.58(7)
N2 P1 N3 96.45(9)
N3 P1 P2 87.16(6)
N1 P2 P1 41.94(7)
N1 P2 N2 80.97(10)
N1 P2 N4 98.04(9)
N2 P2 P1 42.81(7)
N2 P2 N4 97.82(9)
N4 P2 P1 86.68(6)
P1 N1 P2 96.03(10)
C28 N1 P1 133.71(15)
C28 N1 P2 128.02(15)
P2 N2 P1 94.60(10)
C16 N2 P1 124.87(15)
C16 N2 P2 124.22(15)
C1 N3 P1 121.15(15)
C1 N3 C2 118.25(19)
C2 N3 P1 118.34(15)
C1 N4 P2 121.34(15)
C1 N4 C9 118.48(19)
C9 N4 P2 119.38(14)
N3 C1 H1 118.8(17)
N4 C1 N3 123.3(2)
N4 C1 H1 117.8(17)
C3 C2 N3 119.9(2)
C7 C2 N3 117.9(2)
C7 C2 C3 122.2(2)
C2 C3 C4 116.7(2)
C2 C3 C8 123.0(2)
C4 C3 C8 120.3(2)
C3 C4 H4 119.2
C5 C4 C3 121.7(2)
C5 C4 H4 119.2
C4 C5 H5 119.8
C6 C5 C4 120.3(2)
C6 C5 H5 119.8
C5 C6 H6 120.4
C5 C6 C7 119.3(2)
C7 C6 H6 120.4
C2 C7 C6 119.8(2)
C2 C7 H7 120.1
C6 C7 H7 120.1
C3 C8 H8A 109.5
C3 C8 H8B 109.5
C3 C8 H8C 109.5
H8A C8 H8B 109.5
H8A C8 H8C 109.5
H8B C8 H8C 109.5
C10 C9 N4 118.9(2)
C10 C9 C14 122.7(2)
C14 C9 N4 118.5(2)
C9 C10 C11 116.8(2)
C9 C10 C15 122.3(2)
C11 C10 C15 120.9(2)
C10 C11 H11 119.4
C12 C11 C10 121.1(3)
C12 C11 H11 119.4
C11 C12 H12 119.6
C13 C12 C11 120.7(2)
C13 C12 H12 119.6
C12 C13 H13 120.1
C12 C13 C14 119.8(2)
C14 C13 H13 120.1
C9 C14 H14 120.5
C13 C14 C9 118.9(2)
C13 C14 H14 120.5
C10 C15 H15A 109.5
C10 C15 H15B 109.5
C10 C15 H15C 109.5
H15A C15 H15B 109.5
H15A C15 H15C 109.5
H15B C15 H15C 109.5
N2 C16 H16 108.8
N2 C16 C17 109.62(18)
N2 C16 C27 108.51(19)
C17 C16 H16 108.8
C17 C16 C27 112.2(2)
C27 C16 H16 108.8
C18 C17 C16 120.8(2)
C26 C17 C16 119.8(2)
C26 C17 C18 119.4(2)
C17 C18 H18 119.7
C19 C18 C17 120.7(2)
C19 C18 H18 119.7
C18 C19 H19 119.6
C18 C19 C20 120.8(2)
C20 C19 H19 119.6
C21 C20 C19 122.6(3)
C21 C20 C25 118.7(2)
C25 C20 C19 118.6(2)
C20 C21 H21 119.6
C22 C21 C20 120.9(3)
C22 C21 H21 119.6
C21 C22 H22 119.9
C21 C22 C23 120.2(3)
C23 C22 H22 119.9
C22 C23 H23 119.6
C24 C23 C22 120.8(3)
C24 C23 H23 119.6
C23 C24 H24 120.1
C23 C24 C25 119.8(3)
C25 C24 H24 120.1
C20 C25 C24 119.5(2)
C20 C25 C26 119.3(2)
C26 C25 C24 121.1(2)
C17 C26 C25 121.2(2)
C17 C26 H26 119.4
C25 C26 H26 119.4
C16 C27 H27A 109.5
C16 C27 H27B 109.5
C16 C27 H27C 109.5
H27A C27 H27B 109.5
H27A C27 H27C 109.5
H27B C27 H27C 109.5
N1 C28 H28 111.8
N1 C28 H28A 105.4
N1 C28 C29A 103.3(3)
N1 C28 C39 109.95(19)
N1 C28 C29B 116.0(3)
C29A C28 H28 111.8
C39 C28 H28 111.8
C39 C28 H28A 105.4
C39 C28 C29A 107.8(3)
C29B C28 H28A 105.4
C29B C28 C39 113.8(3)
C30A C29A C28 118.4(4)
C30A C29A C38A 116.8(4)
C38A C29A C28 124.8(4)
C29A C30A H30A 118.8
C29A C30A C31A 122.5(5)
C31A C30A H30A 118.8
C30A C31A C36A 118.6(6)
C32A C31A C30A 122.9(6)
C32A C31A C36A 118.5(5)
C31A C32A H32A 119.6
C33A C32A C31A 120.9(5)
C33A C32A H32A 119.6
C32A C33A H33A 119.7
C32A C33A C34A 120.6(5)
C34A C33A H33A 119.7
C33A C34A H34A 119.6
C35A C34A C33A 120.9(5)
C35A C34A H34A 119.6
C34A C35A H35A 120.2
C34A C35A C36A 119.5(5)
C36A C35A H35A 120.2
C31A C36A C35A 119.5(5)
C37A C36A C31A 119.4(5)
C37A C36A C35A 121.1(5)
C36A C37A H37A 119.9
C38A C37A C36A 120.2(5)
C38A C37A H37A 119.9
C29A C38A H38A 118.7
C37A C38A C29A 122.5(5)
C37A C38A H38A 118.7
C28 C39 H39A 109.5
C28 C39 H39B 109.5
C28 C39 H39C 109.5
H39A C39 H39B 109.5
H39A C39 H39C 109.5
H39B C39 H39C 109.5
C30B C29B C28 121.4(6)
C38B C29B C28 114.6(5)
C38B C29B C30B 123.9(5)
C29B C30B H30B 120.7
C31B C30B C29B 118.6(6)
C31B C30B H30B 120.7
C30B C31B H31B 119.9
C30B C31B C32B 120.2(6)
C32B C31B H31B 119.9
C31B C32B C33B 121.4(8)
C37B C32B C31B 119.2(7)
C37B C32B C33B 119.4(7)
C32B C33B H33B 120.1
C34B C33B C32B 119.7(7)
C34B C33B H33B 120.1
C33B C34B H34B 119.4
C33B C34B C35B 121.1(7)
C35B C34B H34B 119.4
C34B C35B H35B 120.0
C36B C35B C34B 119.9(6)
C36B C35B H35B 120.0
C35B C36B H36B 119.7
C35B C36B C37B 120.7(6)
C37B C36B H36B 119.7
C36B C37B C32B 119.1(6)
C36B C37B C38B 122.1(6)
C38B C37B C32B 118.7(6)
C29B C38B C37B 119.4(6)
C29B C38B H38B 120.3
C37B C38B H38B 120.3
O1 S C50 103.71(17)
O2 S O1 112.39(19)
O2 S C50 103.51(16)
O3 S O1 116.2(3)
O3 S O2 115.6(2)
O3 S C50 103.26(17)
F1 C50 S 112.8(3)
F1 C50 F3 107.2(3)
F2 C50 S 112.2(2)
F2 C50 F1 105.8(3)
F2 C50 F3 107.9(4)
F3 C50 S 110.8(2)

loop_
_geom_bond_atom_site_label_1
_geom_bond_atom_site_label_2
_geom_bond_distance
P1 P2 2.5284(16)
P1 N1 1.699(2)
P1 N2 1.724(2)
P1 N3 1.810(2)
P2 N1 1.702(2)
P2 N2 1.716(2)
P2 N4 1.815(2)
N1 C28 1.470(3)
N2 C16 1.474(3)
N3 C1 1.328(3)
N3 C2 1.451(3)
N4 C1 1.325(3)
N4 C9 1.455(3)
C1 H1 0.96(3)
C2 C3 1.389(3)
C2 C7 1.388(3)
C3 C4 1.400(3)
C3 C8 1.502(4)
C4 H4 0.9500
C4 C5 1.388(4)
C5 H5 0.9500
C5 C6 1.378(4)
C6 H6 0.9500
C6 C7 1.389(3)
C7 H7 0.9500
C8 H8A 0.9800
C8 H8B 0.9800
C8 H8C 0.9800
C9 C10 1.386(3)
C9 C14 1.392(3)
C10 C11 1.405(3)
C10 C15 1.496(4)
C11 H11 0.9500
C11 C12 1.380(4)
C12 H12 0.9500
C12 C13 1.379(4)
C13 H13 0.9500
C13 C14 1.384(4)
C14 H14 0.9500
C15 H15A 0.9800
C15 H15B 0.9800
C15 H15C 0.9800
C16 H16 1.0000
C16 C17 1.509(3)
C16 C27 1.526(3)
C17 C18 1.418(3)
C17 C26 1.372(3)
C18 H18 0.9500
C18 C19 1.368(4)
C19 H19 0.9500
C19 C20 1.422(4)
C20 C21 1.414(4)
C20 C25 1.414(4)
C21 H21 0.9500
C21 C22 1.371(4)
C22 H22 0.9500
C22 C23 1.401(4)
C23 H23 0.9500
C23 C24 1.375(4)
C24 H24 0.9500
C24 C25 1.421(3)
C25 C26 1.416(3)
C26 H26 0.9500
C27 H27A 0.9800
C27 H27B 0.9800
C27 H27C 0.9800
C28 H28 1.0000
C28 H28A 1.0000
C28 C29A 1.554(5)
C28 C39 1.522(3)
C28 C29B 1.520(5)
C29A C30A 1.392(6)
C29A C38A 1.428(7)
C30A H30A 0.9500
C30A C31A 1.419(7)
C31A C32A 1.405(9)
C31A C36A 1.421(8)
C32A H32A 0.9500
C32A C33A 1.365(7)
C33A H33A 0.9500
C33A C34A 1.398(10)
C34A H34A 0.9500
C34A C35A 1.364(9)
C35A H35A 0.9500
C35A C36A 1.426(7)
C36A C37A 1.410(7)
C37A H37A 0.9500
C37A C38A 1.369(6)
C38A H38A 0.9500
C39 H39A 0.9800
C39 H39B 0.9800
C39 H39C 0.9800
C29B C30B 1.388(8)
C29B C38B 1.344(9)
C30B H30B 0.9500
C30B C31B 1.372(8)
C31B H31B 0.9500
C31B C32B 1.430(10)
C32B C33B 1.431(10)
C32B C37B 1.419(12)
C33B H33B 0.9500
C33B C34B 1.347(11)
C34B H34B 0.9500
C34B C35B 1.424(11)
C35B H35B 0.9500
C35B C36B 1.370(8)
C36B H36B 0.9500
C36B C37B 1.403(8)
C37B C38B 1.413(9)
C38B H38B 0.9500
S O1 1.423(3)
S O2 1.423(2)
S O3 1.409(3)
S C50 1.808(3)
F1 C50 1.314(4)
F2 C50 1.307(4)
F3 C50 1.315(4)

loop_
_geom_torsion_atom_site_label_1
_geom_torsion_atom_site_label_2
_geom_torsion_atom_site_label_3
_geom_torsion_atom_site_label_4
_geom_torsion
P1 P2 N1 C28 -164.7(3)
P1 P2 N2 C16 138.5(2)
P1 P2 N4 C1 -5.53(18)
P1 P2 N4 C9 -175.18(16)
P1 N1 C28 C29A 148.4(3)
P1 N1 C28 C39 33.5(4)
P1 N1 C28 C29B 164.4(4)
P1 N2 C16 C17 -48.3(3)
P1 N2 C16 C27 -171.09(17)
P1 N3 C1 N4 -4.3(3)
P1 N3 C2 C3 66.6(3)
P1 N3 C2 C7 -112.7(2)
P2 P1 N1 C28 163.3(3)
P2 P1 N2 C16 -138.1(2)
P2 P1 N3 C1 0.08(18)
P2 P1 N3 C2 162.70(16)
P2 N1 C28 C29A -52.9(3)
P2 N1 C28 C39 -167.74(18)
P2 N1 C28 C29B -36.9(5)
P2 N2 C16 C17 -174.58(15)
P2 N2 C16 C27 62.6(2)
P2 N4 C1 N3 7.5(3)
P2 N4 C9 C10 -68.1(2)
P2 N4 C9 C14 111.6(2)
N1 P1 N2 P2 -20.54(9)
N1 P1 N2 C16 -158.60(19)
N1 P1 N3 C1 40.2(2)
N1 P1 N3 C2 -157.13(16)
N1 P2 N2 P1 20.50(9)
N1 P2 N2 C16 158.96(19)
N1 P2 N4 C1 -46.0(2)
N1 P2 N4 C9 144.34(17)
N1 C28 C29A C30A 139.9(4)
N1 C28 C29A C38A -39.8(5)
N1 C28 C29B C30B 136.8(5)
N1 C28 C29B C38B -46.3(7)
N2 P1 N1 P2 20.77(9)
N2 P1 N1 C28 -175.9(3)
N2 P1 N3 C1 -41.55(19)
N2 P1 N3 C2 121.08(17)
N2 P2 N1 P1 -20.86(9)
N2 P2 N1 C28 174.4(2)
N2 P2 N4 C1 35.9(2)
N2 P2 N4 C9 -133.74(17)
N2 C16 C17 C18 -44.9(3)
N2 C16 C17 C26 137.4(2)
N3 P1 N1 P2 -74.22(10)
N3 P1 N1 C28 89.1(2)
N3 P1 N2 P2 78.65(10)
N3 P1 N2 C16 -59.40(19)
N3 C2 C3 C4 -179.4(2)
N3 C2 C3 C8 1.6(4)
N3 C2 C7 C6 179.5(2)
N4 P2 N1 P1 75.84(10)
N4 P2 N1 C28 -88.9(2)
N4 P2 N2 P1 -76.46(10)
N4 P2 N2 C16 62.00(18)
N4 C9 C10 C11 178.9(2)
N4 C9 C10 C15 -1.9(3)
N4 C9 C14 C13 179.2(2)
C1 N3 C2 C3 -130.3(2)
C1 N3 C2 C7 50.4(3)
C1 N4 C9 C10 121.9(2)
C1 N4 C9 C14 -58.3(3)
C2 N3 C1 N4 -166.9(2)
C2 C3 C4 C5 0.0(4)
C3 C2 C7 C6 0.2(3)
C3 C4 C5 C6 -0.1(4)
C4 C5 C6 C7 0.3(4)
C5 C6 C7 C2 -0.3(4)
C7 C2 C3 C4 -0.1(3)
C7 C2 C3 C8 -179.1(2)
C8 C3 C4 C5 179.1(3)
C9 N4 C1 N3 177.3(2)
C9 C10 C11 C12 2.0(4)
C10 C9 C14 C13 -1.0(4)
C10 C11 C12 C13 -1.2(5)
C11 C12 C13 C14 -0.7(5)
C12 C13 C14 C9 1.8(4)
C14 C9 C10 C11 -0.8(4)
C14 C9 C10 C15 178.3(2)
C15 C10 C11 C12 -177.2(3)
C16 C17 C18 C19 -177.7(2)
C16 C17 C26 C25 177.3(2)
C17 C18 C19 C20 0.4(4)
C18 C17 C26 C25 -0.4(3)
C18 C19 C20 C21 -178.8(2)
C18 C19 C20 C25 -0.4(4)
C19 C20 C21 C22 178.9(3)
C19 C20 C25 C24 -179.8(2)
C19 C20 C25 C26 0.0(3)
C20 C21 C22 C23 0.5(4)
C20 C25 C26 C17 0.4(3)
C21 C20 C25 C24 -1.3(3)
C21 C20 C25 C26 178.5(2)
C21 C22 C23 C24 -0.6(4)
C22 C23 C24 C25 -0.3(4)
C23 C24 C25 C20 1.3(4)
C23 C24 C25 C26 -178.6(2)
C24 C25 C26 C17 -179.8(2)
C25 C20 C21 C22 0.5(4)
C26 C17 C18 C19 0.0(4)
C27 C16 C17 C18 75.8(3)
C27 C16 C17 C26 -102.0(3)
C28 C29A C30A C31A -179.9(5)
C28 C29A C38A C37A 178.6(4)
C28 C29B C30B C31B 176.8(5)
C28 C29B C38B C37B -178.6(5)
C29A C30A C31A C32A 179.9(6)
C29A C30A C31A C36A 2.2(9)
C30A C29A C38A C37A -1.1(7)
C30A C31A C32A C33A -176.8(6)
C30A C31A C36A C35A 175.9(5)
C30A C31A C36A C37A -2.9(9)
C31A C32A C33A C34A -0.3(9)
C31A C36A C37A C38A 1.6(7)
C32A C31A C36A C35A -1.9(9)
C32A C31A C36A C37A 179.3(5)
C32A C33A C34A C35A 0.6(9)
C33A C34A C35A C36A -1.6(8)
C34A C35A C36A C31A 2.2(8)
C34A C35A C36A C37A -179.0(5)
C35A C36A C37A C38A -177.1(4)
C36A C31A C32A C33A 1.0(9)
C36A C37A C38A C29A 0.4(7)
C38A C29A C30A C31A -0.2(8)
C39 C28 C29A C30A -103.7(5)
C39 C28 C29A C38A 76.6(5)
C39 C28 C29B C30B -94.1(6)
C39 C28 C29B C38B 82.8(6)
C29B C30B C31B C32B 2.1(9)
C30B C29B C38B C37B -1.8(10)
C30B C31B C32B C33B 175.4(7)
C30B C31B C32B C37B -2.7(11)
C31B C32B C33B C34B -177.3(7)
C31B C32B C37B C36B 178.7(6)
C31B C32B C37B C38B 1.1(11)
C32B C33B C34B C35B -1.1(11)
C32B C37B C38B C29B 1.1(9)
C33B C32B C37B C36B 0.5(11)
C33B C32B C37B C38B -177.1(6)
C33B C34B C35B C36B -0.1(10)
C34B C35B C36B C37B 1.6(9)
C35B C36B C37B C32B -1.8(9)
C35B C36B C37B C38B 175.8(5)
C36B C37B C38B C29B -176.4(6)
C37B C32B C33B C34B 0.9(12)
C38B C29B C30B C31B 0.1(10)
O1 S C50 F1 -59.5(3)
O1 S C50 F2 59.8(3)
O1 S C50 F3 -179.6(3)
O2 S C50 F1 -177.0(2)
O2 S C50 F2 -57.7(3)
O2 S C50 F3 62.9(3)
O3 S C50 F1 62.2(3)
O3 S C50 F2 -178.5(3)
O3 S C50 F3 -57.9(4)
